data_2230739
loop_
_publ_author_name
'Shahani, Tara'
'Fun, Hoong-Kun'
'Vijayakumar, V.'
'Ragavan, R. Venkat'
'Sarveswari, S.'

_publ_section_title
;
 4-{[5-(4-Chlorophenyl)-1-(4-fluorophenyl)-1<i>H</i>-pyrazol-3-yl]carbonyl}-<i>N</i>-ethylpiperazine-1-carboxamide
;
_journal_coeditor_code IS2729
_journal_issue 7
_journal_name_full 'Acta Crystallographica Section E'
_journal_page_first o1747
_journal_page_last o1748
_journal_paper_doi 10.1107/S1600536811023178
_journal_volume 67
_journal_year 2011
_chemical_formula_iupac 'C23 H23 Cl F N5 O2'
_chemical_formula_moiety 'C23 H23 Cl F N5 O2'
_chemical_formula_sum 'C23 H23 Cl F N5 O2'
_chemical_formula_weight 455.91
_chemical_name_systematic
;
4-{[5-(4-Chlorophenyl)-1-(4-fluorophenyl)-1<i>H</i>-pyrazol-3-yl]carbonyl}-
<i>N</i>-ethylpiperazine-1-carboxamide
;
_space_group_IT_number 14
_symmetry_cell_setting monoclinic
_symmetry_space_group_name_Hall '-P 2ybc'
_symmetry_space_group_name_H-M 'P 1 21/c 1'
_atom_sites_solution_hydrogens geom
_atom_sites_solution_primary direct
_atom_sites_solution_secondary difmap
_audit_creation_method SHELXL-97
_cell_angle_alpha 90.00
_cell_angle_beta 92.5250(10)
_cell_angle_gamma 90.00
_cell_formula_units_Z 8
_cell_length_a 25.8566(6)
_cell_length_b 10.0475(2)
_cell_length_c 16.8822(4)
_cell_measurement_reflns_used 9922
_cell_measurement_temperature 296(2)
_cell_measurement_theta_max 29.81
_cell_measurement_theta_min 2.47
_cell_volume 4381.64(17)
_computing_cell_refinement 'SAINT (Bruker, 2009)'
_computing_data_collection 'APEX2 (Bruker, 2009)'
_computing_data_reduction 'SAINT (Bruker, 2009)'
_computing_molecular_graphics 'SHELXTL (Sheldrick, 2008)'
_computing_publication_material 'SHELXTL (Sheldrick, 2008) and PLATON (Spek, 2009)'
_computing_structure_refinement 'SHELXTL (Sheldrick, 2008)'
_computing_structure_solution 'SHELXTL (Sheldrick, 2008)'
_diffrn_ambient_temperature 296(2)
_diffrn_measured_fraction_theta_full 0.996
_diffrn_measured_fraction_theta_max 0.996
_diffrn_measurement_device_type
;
Bruker SMART APEXII CCD area-detector
;
_diffrn_measurement_method '\f and \w'
_diffrn_radiation_monochromator graphite
_diffrn_radiation_source 'fine-focus sealed tube'
_diffrn_radiation_type MoK\a
_diffrn_radiation_wavelength 0.71073
_diffrn_reflns_av_R_equivalents 0.0376
_diffrn_reflns_av_sigmaI/netI 0.0539
_diffrn_reflns_limit_h_max 39
_diffrn_reflns_limit_h_min -32
_diffrn_reflns_limit_k_max 14
_diffrn_reflns_limit_k_min -15
_diffrn_reflns_limit_l_max 24
_diffrn_reflns_limit_l_min -25
_diffrn_reflns_number 59628
_diffrn_reflns_theta_full 32.54
_diffrn_reflns_theta_max 32.54
_diffrn_reflns_theta_min 1.58
_diffrn_standards_number 0
_exptl_absorpt_coefficient_mu 0.214
_exptl_absorpt_correction_T_max 0.9781
_exptl_absorpt_correction_T_min 0.8842
_exptl_absorpt_correction_type multi-scan
_exptl_absorpt_process_details '(<i>SADABS</i>; Bruker, 2009)'
_exptl_crystal_colour colourless
_exptl_crystal_density_diffrn 1.382
_exptl_crystal_density_method 'not measured'
_exptl_crystal_description block
_exptl_crystal_F_000 1904
_exptl_crystal_size_max 0.59
_exptl_crystal_size_mid 0.21
_exptl_crystal_size_min 0.10
_refine_diff_density_max 0.474
_refine_diff_density_min -0.478
_refine_ls_extinction_method none
_refine_ls_goodness_of_fit_ref 1.080
_refine_ls_hydrogen_treatment mixed
_refine_ls_matrix_type full
_refine_ls_number_parameters 587
_refine_ls_number_reflns 15831
_refine_ls_number_restraints 0
_refine_ls_restrained_S_all 1.080
_refine_ls_R_factor_all 0.0893
_refine_ls_R_factor_gt 0.0513
_refine_ls_shift/su_max 0.001
_refine_ls_shift/su_mean 0.000
_refine_ls_structure_factor_coef Fsqd
_refine_ls_weighting_details 'calc w=1/[\s^2^(Fo^2^)+(0.0548P)^2^+0.7011P] where P=(Fo^2^+2Fc^2^)/3'
_refine_ls_weighting_scheme calc
_refine_ls_wR_factor_gt 0.1170
_refine_ls_wR_factor_ref 0.1355
_reflns_number_gt 10263
_reflns_number_total 15831
_reflns_threshold_expression I>2\s(I)
_cod_data_source_file is2729.cif
_cod_data_source_block I
_cod_original_sg_symbol_H-M 'P 21/c'
_cod_database_code 2230739
_cod_database_fobs_code 2230739

loop_
_symmetry_equiv_pos_as_xyz
'x, y, z'
'-x, y+1/2, -z+1/2'
'-x, -y, -z'
'x, -y-1/2, z-1/2'

loop_
_atom_site_type_symbol
_atom_site_label
_atom_site_fract_x
_atom_site_fract_y
_atom_site_fract_z
_atom_site_U_iso_or_equiv
_atom_site_adp_type
_atom_site_calc_flag
_atom_site_refinement_flags
_atom_site_occupancy
_atom_site_symmetry_multiplicity
_atom_site_disorder_assembly
_atom_site_disorder_group
Cl Cl1A 0.485681(13) 0.77137(4) 0.09217(2) 0.02886(10) Uani d . 1 1 . .
F F1A 0.25759(4) 0.11751(8) 0.15316(6) 0.0340(2) Uani d . 1 1 . .
O O1A -0.05009(4) 0.66568(10) 0.36382(7) 0.0243(2) Uani d . 1 1 . .
O O2A 0.18458(4) 1.01883(10) 0.34187(7) 0.0251(2) Uani d . 1 1 . .
N N1A -0.07036(5) 0.88196(13) 0.38511(9) 0.0273(3) Uani d . 1 1 . .
N N2A 0.01494(4) 0.81812(11) 0.36518(8) 0.0200(3) Uani d . 1 1 . .
N N3A 0.11718(4) 0.87662(11) 0.32283(7) 0.0192(2) Uani d . 1 1 . .
N N4A 0.20253(4) 0.67945(11) 0.28401(7) 0.0178(2) Uani d . 1 1 . .
N N5A 0.24665(4) 0.64098(11) 0.24928(7) 0.0163(2) Uani d . 1 1 . .
C C1A -0.14100(6) 0.85245(18) 0.47714(11) 0.0347(4) Uani d . 1 1 . .
H H1AA -0.1773 0.8340 0.4792 0.052 Uiso calc R 1 1 . .
H H1AB -0.1337 0.9378 0.5006 0.052 Uiso calc R 1 1 . .
H H1AC -0.1217 0.7850 0.5059 0.052 Uiso calc R 1 1 . .
C C2A -0.12569(5) 0.85332(15) 0.39189(11) 0.0269(3) Uani d . 1 1 . .
H H2AA -0.1335 0.7673 0.3682 0.032 Uiso calc R 1 1 . .
H H2AB -0.1459 0.9200 0.3628 0.032 Uiso calc R 1 1 . .
C C3A -0.03604(5) 0.78331(14) 0.37212(9) 0.0199(3) Uani d . 1 1 . .
C C4A 0.03840(5) 0.94481(14) 0.38959(9) 0.0213(3) Uani d . 1 1 . .
H H4AA 0.0538 0.9367 0.4428 0.026 Uiso calc R 1 1 . .
H H4AB 0.0120 1.0133 0.3901 0.026 Uiso calc R 1 1 . .
C C5A 0.07963(5) 0.98407(14) 0.33283(9) 0.0214(3) Uani d . 1 1 . .
H H5AA 0.0633 1.0061 0.2817 0.026 Uiso calc R 1 1 . .
H H5AB 0.0976 1.0627 0.3529 0.026 Uiso calc R 1 1 . .
C C6A 0.09284(5) 0.75057(14) 0.29914(10) 0.0241(3) Uani d . 1 1 . .
H H6AA 0.1190 0.6815 0.2973 0.029 Uiso calc R 1 1 . .
H H6AB 0.0765 0.7593 0.2466 0.029 Uiso calc R 1 1 . .
C C7A 0.05269(5) 0.71207(14) 0.35762(10) 0.0226(3) Uani d . 1 1 . .
H H7AA 0.0352 0.6314 0.3397 0.027 Uiso calc R 1 1 . .
H H7AB 0.0696 0.6944 0.4090 0.027 Uiso calc R 1 1 . .
C C8A 0.16832(5) 0.90795(14) 0.32237(9) 0.0184(3) Uani d . 1 1 . .
C C9A 0.20718(5) 0.81132(13) 0.29278(8) 0.0170(3) Uani d . 1 1 . .
C C10A 0.25417(5) 0.85743(13) 0.26447(8) 0.0175(3) Uani d . 1 1 . .
H H10A 0.2663 0.9446 0.2651 0.021 Uiso calc R 1 1 . .
C C11A 0.27861(5) 0.74722(13) 0.23560(8) 0.0164(3) Uani d . 1 1 . .
C C12A 0.32866(5) 0.74362(13) 0.19775(8) 0.0163(3) Uani d . 1 1 . .
C C13A 0.34136(5) 0.85261(14) 0.15072(9) 0.0187(3) Uani d . 1 1 . .
H H13A 0.3173 0.9203 0.1418 0.022 Uiso calc R 1 1 . .
C C14A 0.38934(5) 0.86114(14) 0.11718(9) 0.0208(3) Uani d . 1 1 . .
H H14A 0.3976 0.9338 0.0861 0.025 Uiso calc R 1 1 . .
C C15A 0.42450(5) 0.75968(14) 0.13092(9) 0.0201(3) Uani d . 1 1 . .
C C16A 0.41256(5) 0.64847(14) 0.17533(9) 0.0198(3) Uani d . 1 1 . .
H H16A 0.4364 0.5797 0.1824 0.024 Uiso calc R 1 1 . .
C C17A 0.36479(5) 0.64093(14) 0.20901(9) 0.0183(3) Uani d . 1 1 . .
H H17A 0.3567 0.5671 0.2393 0.022 Uiso calc R 1 1 . .
C C18A 0.25064(5) 0.50560(13) 0.22406(9) 0.0171(3) Uani d . 1 1 . .
C C19A 0.26649(5) 0.47606(14) 0.14866(9) 0.0196(3) Uani d . 1 1 . .
H H19A 0.2749 0.5441 0.1141 0.023 Uiso calc R 1 1 . .
C C20A 0.26974(5) 0.34438(14) 0.12526(9) 0.0232(3) Uani d . 1 1 . .
H H20A 0.2813 0.3223 0.0756 0.028 Uiso calc R 1 1 . .
C C21A 0.25541(6) 0.24670(14) 0.17733(10) 0.0234(3) Uani d . 1 1 . .
C C22A 0.23838(6) 0.27372(14) 0.25165(10) 0.0247(3) Uani d . 1 1 . .
H H22A 0.2284 0.2055 0.2849 0.030 Uiso calc R 1 1 . .
C C23A 0.23647(5) 0.40536(14) 0.27559(9) 0.0216(3) Uani d . 1 1 . .
H H23A 0.2258 0.4266 0.3259 0.026 Uiso calc R 1 1 . .
Cl Cl1B 0.422665(14) 0.26664(4) 0.22949(3) 0.03439(11) Uani d . 1 1 . .
F F1B 0.60085(4) 0.86517(8) 0.01124(6) 0.0326(2) Uani d . 1 1 . .
O O1B 0.94076(4) 0.32975(9) -0.08019(6) 0.0230(2) Uani d . 1 1 . .
O O2B 0.73926(4) -0.04416(9) 0.03639(6) 0.0237(2) Uani d . 1 1 . .
N N1B 0.96352(4) 0.11287(13) -0.08865(8) 0.0213(3) Uani d . 1 1 . .
N N2B 0.87671(4) 0.17620(12) -0.10070(8) 0.0222(3) Uani d . 1 1 . .
N N3B 0.79447(4) 0.11579(11) -0.00106(8) 0.0199(3) Uani d . 1 1 . .
N N5B 0.70497(4) 0.30083(11) 0.02996(7) 0.0174(2) Uani d . 1 1 . .
N N6B 0.65872(4) 0.34179(11) 0.05624(7) 0.0167(2) Uani d . 1 1 . .
C C1B 1.04218(6) 0.16926(15) -0.16134(10) 0.0271(3) Uani d . 1 1 . .
H H1BA 1.0786 0.1863 -0.1533 0.041 Uiso calc R 1 1 . .
H H1BB 1.0257 0.2451 -0.1861 0.041 Uiso calc R 1 1 . .
H H1BC 1.0371 0.0927 -0.1948 0.041 Uiso calc R 1 1 . .
C C2B 1.01871(5) 0.14349(15) -0.08203(10) 0.0235(3) Uani d . 1 1 . .
H H2BA 1.0368 0.0697 -0.0562 0.028 Uiso calc R 1 1 . .
H H2BB 1.0239 0.2214 -0.0487 0.028 Uiso calc R 1 1 . .
C C3B 0.92797(5) 0.21163(14) -0.08898(9) 0.0182(3) Uani d . 1 1 . .
C C4B 0.85644(5) 0.04105(14) -0.09711(10) 0.0228(3) Uani d . 1 1 . .
H H4BA 0.8841 -0.0219 -0.1053 0.027 Uiso calc R 1 1 . .
H H4BB 0.8301 0.0285 -0.1392 0.027 Uiso calc R 1 1 . .
C C5B 0.83335(5) 0.01433(14) -0.01783(10) 0.0229(3) Uani d . 1 1 . .
H H5BA 0.8174 -0.0730 -0.0185 0.028 Uiso calc R 1 1 . .
H H5BB 0.8605 0.0152 0.0236 0.028 Uiso calc R 1 1 . .
C C6B 0.81405(5) 0.25202(13) -0.00562(9) 0.0196(3) Uani d . 1 1 . .
H H6BA 0.8405 0.2667 0.0361 0.024 Uiso calc R 1 1 . .
H H6BB 0.7861 0.3146 0.0018 0.024 Uiso calc R 1 1 . .
C C7B 0.83678(5) 0.27468(14) -0.08610(9) 0.0220(3) Uani d . 1 1 . .
H H7BA 0.8095 0.2687 -0.1273 0.026 Uiso calc R 1 1 . .
H H7BB 0.8516 0.3633 -0.0879 0.026 Uiso calc R 1 1 . .
C C8B 0.74869(5) 0.07474(14) 0.02659(8) 0.0180(3) Uani d . 1 1 . .
C C9B 0.70686(5) 0.17059(13) 0.04625(8) 0.0166(3) Uani d . 1 1 . .
C C10B 0.66187(5) 0.12823(13) 0.08232(8) 0.0174(3) Uani d . 1 1 . .
H H10B 0.6543 0.0423 0.0988 0.021 Uiso calc R 1 1 . .
C C11B 0.63125(5) 0.23920(13) 0.08848(8) 0.0161(3) Uani d . 1 1 . .
C C12B 0.58012(5) 0.25153(13) 0.12242(8) 0.0166(3) Uani d . 1 1 . .
C C13B 0.54518(5) 0.14584(14) 0.11289(9) 0.0193(3) Uani d . 1 1 . .
H H13B 0.5544 0.0715 0.0839 0.023 Uiso calc R 1 1 . .
C C14B 0.49710(5) 0.14973(15) 0.14575(9) 0.0220(3) Uani d . 1 1 . .
H H14B 0.4742 0.0789 0.1388 0.026 Uiso calc R 1 1 . .
C C15B 0.48342(5) 0.26067(15) 0.18924(9) 0.0218(3) Uani d . 1 1 . .
C C16B 0.51731(5) 0.36627(14) 0.20055(9) 0.0208(3) Uani d . 1 1 . .
H H16B 0.5079 0.4397 0.2302 0.025 Uiso calc R 1 1 . .
C C17B 0.56554(5) 0.36181(14) 0.16724(8) 0.0186(3) Uani d . 1 1 . .
H H17B 0.5884 0.4327 0.1748 0.022 Uiso calc R 1 1 . .
C C18B 0.64400(5) 0.47767(13) 0.04455(8) 0.0173(3) Uani d . 1 1 . .
C C19B 0.59651(5) 0.50670(14) 0.00656(8) 0.0192(3) Uani d . 1 1 . .
H H19B 0.5747 0.4383 -0.0111 0.023 Uiso calc R 1 1 . .
C C20B 0.58200(6) 0.63773(14) -0.00470(9) 0.0210(3) Uani d . 1 1 . .
H H20B 0.5504 0.6593 -0.0300 0.025 Uiso calc R 1 1 . .
C C21B 0.61547(6) 0.73578(14) 0.02250(9) 0.0222(3) Uani d . 1 1 . .
C C22B 0.66303(6) 0.71025(14) 0.05946(10) 0.0234(3) Uani d . 1 1 . .
H H22B 0.6848 0.7793 0.0764 0.028 Uiso calc R 1 1 . .
C C23B 0.67749(5) 0.57786(14) 0.07056(9) 0.0211(3) Uani d . 1 1 . .
H H23B 0.7093 0.5568 0.0952 0.025 Uiso calc R 1 1 . .
H H1NB 0.9560(7) 0.0304(19) -0.1012(11) 0.037(5) Uiso d . 1 1 . .
H H1NA -0.0598(6) 0.9674(18) 0.3909(11) 0.031(5) Uiso d . 1 1 . .

loop_
_atom_site_aniso_label
_atom_site_aniso_U_11
_atom_site_aniso_U_22
_atom_site_aniso_U_33
_atom_site_aniso_U_12
_atom_site_aniso_U_13
_atom_site_aniso_U_23
Cl1A 0.01670(16) 0.0423(2) 0.0281(2) -0.00334(15) 0.00719(14) -0.00694(17)
F1A 0.0486(6) 0.0157(4) 0.0380(6) 0.0015(4) 0.0038(5) -0.0045(4)
O1A 0.0210(5) 0.0150(5) 0.0373(7) -0.0009(4) 0.0058(4) -0.0010(4)
O2A 0.0237(5) 0.0162(5) 0.0360(7) -0.0031(4) 0.0100(5) -0.0043(4)
N1A 0.0181(6) 0.0151(6) 0.0493(9) -0.0013(5) 0.0071(6) -0.0041(6)
N2A 0.0178(5) 0.0130(6) 0.0295(7) 0.0008(4) 0.0052(5) -0.0032(5)
N3A 0.0177(5) 0.0143(6) 0.0259(7) 0.0007(4) 0.0046(5) -0.0026(5)
N4A 0.0163(5) 0.0180(6) 0.0194(6) 0.0021(4) 0.0050(4) -0.0005(5)
N5A 0.0158(5) 0.0139(5) 0.0196(6) 0.0010(4) 0.0039(4) 0.0001(5)
C1A 0.0239(8) 0.0342(9) 0.0459(11) -0.0022(7) 0.0011(7) 0.0059(8)
C2A 0.0165(6) 0.0198(7) 0.0449(10) 0.0001(5) 0.0057(6) -0.0017(7)
C3A 0.0201(6) 0.0179(7) 0.0222(8) 0.0001(5) 0.0049(5) 0.0005(6)
C4A 0.0206(6) 0.0147(7) 0.0291(8) -0.0003(5) 0.0061(6) -0.0035(6)
C5A 0.0207(6) 0.0153(7) 0.0287(8) 0.0025(5) 0.0060(6) 0.0013(6)
C6A 0.0185(6) 0.0197(7) 0.0342(9) -0.0014(5) 0.0033(6) -0.0093(6)
C7A 0.0190(6) 0.0133(7) 0.0357(9) 0.0005(5) 0.0035(6) -0.0010(6)
C8A 0.0193(6) 0.0171(7) 0.0191(7) -0.0002(5) 0.0062(5) 0.0009(5)
C9A 0.0175(6) 0.0156(6) 0.0181(7) -0.0006(5) 0.0029(5) -0.0005(5)
C10A 0.0163(6) 0.0149(6) 0.0215(7) -0.0006(5) 0.0013(5) 0.0000(5)
C11A 0.0155(6) 0.0164(7) 0.0174(7) -0.0002(5) 0.0007(5) 0.0015(5)
C12A 0.0139(6) 0.0180(7) 0.0169(7) -0.0004(5) 0.0005(5) -0.0031(5)
C13A 0.0165(6) 0.0181(7) 0.0214(7) 0.0007(5) 0.0004(5) 0.0001(5)
C14A 0.0205(6) 0.0217(7) 0.0202(7) -0.0038(5) 0.0020(5) 0.0005(6)
C15A 0.0156(6) 0.0258(8) 0.0192(7) -0.0017(5) 0.0032(5) -0.0059(6)
C16A 0.0168(6) 0.0221(7) 0.0201(7) 0.0038(5) -0.0009(5) -0.0047(6)
C17A 0.0181(6) 0.0176(7) 0.0190(7) 0.0004(5) 0.0001(5) -0.0013(5)
C18A 0.0155(6) 0.0142(6) 0.0218(7) 0.0012(5) 0.0018(5) -0.0007(5)
C19A 0.0180(6) 0.0187(7) 0.0222(8) -0.0001(5) 0.0025(5) 0.0013(6)
C20A 0.0246(7) 0.0226(8) 0.0226(8) 0.0016(6) 0.0039(6) -0.0045(6)
C21A 0.0279(7) 0.0138(7) 0.0285(8) 0.0032(5) 0.0009(6) -0.0029(6)
C22A 0.0304(8) 0.0176(7) 0.0262(8) -0.0011(6) 0.0018(6) 0.0039(6)
C23A 0.0254(7) 0.0195(7) 0.0201(7) 0.0016(6) 0.0032(6) 0.0002(6)
Cl1B 0.01845(17) 0.0472(3) 0.0382(2) 0.00217(16) 0.00826(16) 0.00418(19)
F1B 0.0402(5) 0.0137(4) 0.0440(6) 0.0057(4) 0.0045(4) 0.0028(4)
O1B 0.0241(5) 0.0147(5) 0.0304(6) -0.0019(4) 0.0043(4) -0.0015(4)
O2B 0.0249(5) 0.0134(5) 0.0333(6) -0.0005(4) 0.0083(4) 0.0037(4)
N1B 0.0179(5) 0.0151(6) 0.0310(7) -0.0002(5) 0.0020(5) -0.0007(5)
N2B 0.0184(5) 0.0155(6) 0.0334(7) 0.0004(4) 0.0081(5) 0.0000(5)
N3B 0.0202(5) 0.0117(5) 0.0284(7) 0.0006(4) 0.0063(5) 0.0009(5)
N5B 0.0153(5) 0.0164(6) 0.0209(6) 0.0015(4) 0.0039(4) 0.0007(5)
N6B 0.0165(5) 0.0133(5) 0.0205(6) -0.0005(4) 0.0034(4) 0.0010(5)
C1B 0.0245(7) 0.0225(8) 0.0346(9) -0.0032(6) 0.0048(6) 0.0009(7)
C2B 0.0189(6) 0.0209(7) 0.0306(9) 0.0006(5) -0.0021(6) -0.0004(6)
C3B 0.0208(6) 0.0161(7) 0.0181(7) -0.0004(5) 0.0038(5) 0.0009(5)
C4B 0.0178(6) 0.0162(7) 0.0346(9) -0.0010(5) 0.0039(6) -0.0057(6)
C5B 0.0189(6) 0.0136(7) 0.0368(9) 0.0025(5) 0.0057(6) 0.0019(6)
C6B 0.0185(6) 0.0145(7) 0.0259(8) -0.0006(5) 0.0026(6) -0.0019(6)
C7B 0.0195(6) 0.0163(7) 0.0304(8) 0.0031(5) 0.0053(6) 0.0037(6)
C8B 0.0194(6) 0.0170(7) 0.0176(7) -0.0006(5) 0.0014(5) 0.0004(5)
C9B 0.0173(6) 0.0151(6) 0.0174(7) -0.0002(5) 0.0014(5) 0.0000(5)
C10B 0.0200(6) 0.0146(6) 0.0177(7) -0.0008(5) 0.0029(5) 0.0010(5)
C11B 0.0183(6) 0.0145(6) 0.0156(7) -0.0015(5) 0.0016(5) 0.0006(5)
C12B 0.0172(6) 0.0170(7) 0.0156(7) 0.0013(5) 0.0005(5) 0.0026(5)
C13B 0.0222(7) 0.0165(7) 0.0191(7) -0.0002(5) 0.0006(5) 0.0008(5)
C14B 0.0186(6) 0.0226(7) 0.0246(8) -0.0038(5) -0.0017(6) 0.0049(6)
C15B 0.0158(6) 0.0282(8) 0.0214(7) 0.0024(5) 0.0025(5) 0.0070(6)
C16B 0.0217(6) 0.0216(7) 0.0191(7) 0.0047(5) 0.0020(5) 0.0008(6)
C17B 0.0204(6) 0.0176(7) 0.0177(7) 0.0003(5) 0.0005(5) 0.0016(5)
C18B 0.0206(6) 0.0132(6) 0.0183(7) 0.0006(5) 0.0045(5) 0.0012(5)
C19B 0.0225(6) 0.0175(7) 0.0176(7) 0.0011(5) 0.0030(5) -0.0008(5)
C20B 0.0240(7) 0.0203(7) 0.0191(7) 0.0032(6) 0.0038(6) 0.0017(6)
C21B 0.0301(8) 0.0131(7) 0.0241(8) 0.0042(5) 0.0080(6) 0.0013(6)
C22B 0.0257(7) 0.0142(7) 0.0309(9) -0.0038(5) 0.0061(6) -0.0014(6)
C23B 0.0197(6) 0.0197(7) 0.0242(8) -0.0024(5) 0.0036(6) 0.0015(6)

loop_
_atom_type_symbol
_atom_type_description
_atom_type_scat_dispersion_real
_atom_type_scat_dispersion_imag
_atom_type_scat_source
C C 0.0033 0.0016 'International Tables Vol C Tables 4.2.6.8 and 6.1.1.4'
H H 0.0000 0.0000 'International Tables Vol C Tables 4.2.6.8 and 6.1.1.4'
N N 0.0061 0.0033 'International Tables Vol C Tables 4.2.6.8 and 6.1.1.4'
O O 0.0106 0.0060 'International Tables Vol C Tables 4.2.6.8 and 6.1.1.4'
F F 0.0171 0.0103 'International Tables Vol C Tables 4.2.6.8 and 6.1.1.4'
Cl Cl 0.1484 0.1585 'International Tables Vol C Tables 4.2.6.8 and 6.1.1.4'

loop_
_geom_angle_atom_site_label_1
_geom_angle_atom_site_label_2
_geom_angle_atom_site_label_3
_geom_angle_site_symmetry_1
_geom_angle_site_symmetry_3
_geom_angle
_geom_angle_publ_flag
C3A N1A C2A . . 121.10(12) ?
C3A N1A H1NA . . 120.9(10) ?
C2A N1A H1NA . . 118.0(10) ?
C3A N2A C7A . . 118.12(11) ?
C3A N2A C4A . . 125.84(11) ?
C7A N2A C4A . . 113.01(11) ?
C8A N3A C6A . . 127.31(11) ?
C8A N3A C5A . . 118.63(11) ?
C6A N3A C5A . . 112.94(11) ?
C9A N4A N5A . . 104.83(10) ?
N4A N5A C11A . . 111.89(10) ?
N4A N5A C18A . . 118.09(10) ?
C11A N5A C18A . . 129.52(11) ?
C2A C1A H1AA . . 109.5 ?
C2A C1A H1AB . . 109.5 ?
H1AA C1A H1AB . . 109.5 ?
C2A C1A H1AC . . 109.5 ?
H1AA C1A H1AC . . 109.5 ?
H1AB C1A H1AC . . 109.5 ?
N1A C2A C1A . . 111.88(14) ?
N1A C2A H2AA . . 109.2 ?
C1A C2A H2AA . . 109.2 ?
N1A C2A H2AB . . 109.2 ?
C1A C2A H2AB . . 109.2 ?
H2AA C2A H2AB . . 107.9 ?
O1A C3A N1A . . 121.59(13) ?
O1A C3A N2A . . 120.62(12) ?
N1A C3A N2A . . 117.73(12) ?
N2A C4A C5A . . 110.06(12) ?
N2A C4A H4AA . . 109.6 ?
C5A C4A H4AA . . 109.6 ?
N2A C4A H4AB . . 109.6 ?
C5A C4A H4AB . . 109.6 ?
H4AA C4A H4AB . . 108.2 ?
N3A C5A C4A . . 111.63(11) ?
N3A C5A H5AA . . 109.3 ?
C4A C5A H5AA . . 109.3 ?
N3A C5A H5AB . . 109.3 ?
C4A C5A H5AB . . 109.3 ?
H5AA C5A H5AB . . 108.0 ?
N3A C6A C7A . . 110.01(12) ?
N3A C6A H6AA . . 109.7 ?
C7A C6A H6AA . . 109.7 ?
N3A C6A H6AB . . 109.7 ?
C7A C6A H6AB . . 109.7 ?
H6AA C6A H6AB . . 108.2 ?
N2A C7A C6A . . 110.62(12) ?
N2A C7A H7AA . . 109.5 ?
C6A C7A H7AA . . 109.5 ?
N2A C7A H7AB . . 109.5 ?
C6A C7A H7AB . . 109.5 ?
H7AA C7A H7AB . . 108.1 ?
O2A C8A N3A . . 121.94(12) ?
O2A C8A C9A . . 116.71(12) ?
N3A C8A C9A . . 121.23(12) ?
N4A C9A C10A . . 111.35(12) ?
N4A C9A C8A . . 128.32(12) ?
C10A C9A C8A . . 120.18(12) ?
C11A C10A C9A . . 105.85(12) ?
C11A C10A H10A . . 127.1 ?
C9A C10A H10A . . 127.1 ?
C10A C11A N5A . . 106.06(11) ?
C10A C11A C12A . . 126.99(12) ?
N5A C11A C12A . . 126.95(12) ?
C17A C12A C13A . . 118.81(12) ?
C17A C12A C11A . . 123.71(12) ?
C13A C12A C11A . . 117.43(12) ?
C14A C13A C12A . . 121.02(13) ?
C14A C13A H13A . . 119.5 ?
C12A C13A H13A . . 119.5 ?
C15A C14A C13A . . 118.70(13) ?
C15A C14A H14A . . 120.7 ?
C13A C14A H14A . . 120.7 ?
C14A C15A C16A . . 121.69(13) ?
C14A C15A Cl1A . . 119.34(11) ?
C16A C15A Cl1A . . 118.97(11) ?
C17A C16A C15A . . 119.32(13) ?
C17A C16A H16A . . 120.3 ?
C15A C16A H16A . . 120.3 ?
C16A C17A C12A . . 120.42(13) ?
C16A C17A H17A . . 119.8 ?
C12A C17A H17A . . 119.8 ?
C19A C18A C23A . . 121.06(13) ?
C19A C18A N5A . . 120.32(12) ?
C23A C18A N5A . . 118.57(13) ?
C20A C19A C18A . . 119.38(13) ?
C20A C19A H19A . . 120.3 ?
C18A C19A H19A . . 120.3 ?
C21A C20A C19A . . 118.48(14) ?
C21A C20A H20A . . 120.8 ?
C19A C20A H20A . . 120.8 ?
F1A C21A C22A . . 118.73(13) ?
F1A C21A C20A . . 118.11(14) ?
C22A C21A C20A . . 123.16(13) ?
C21A C22A C23A . . 118.17(14) ?
C21A C22A H22A . . 120.9 ?
C23A C22A H22A . . 120.9 ?
C22A C23A C18A . . 119.71(14) ?
C22A C23A H23A . . 120.1 ?
C18A C23A H23A . . 120.1 ?
C3B N1B C2B . . 120.51(12) ?
C3B N1B H1NB . . 123.3(12) ?
C2B N1B H1NB . . 115.2(11) ?
C3B N2B C4B . . 125.43(12) ?
C3B N2B C7B . . 118.94(12) ?
C4B N2B C7B . . 111.50(11) ?
C8B N3B C6B . . 127.76(11) ?
C8B N3B C5B . . 118.09(11) ?
C6B N3B C5B . . 113.46(11) ?
C9B N5B N6B . . 104.71(10) ?
N5B N6B C11B . . 112.29(10) ?
N5B N6B C18B . . 118.53(10) ?
C11B N6B C18B . . 129.11(11) ?
C2B C1B H1BA . . 109.5 ?
C2B C1B H1BB . . 109.5 ?
H1BA C1B H1BB . . 109.5 ?
C2B C1B H1BC . . 109.5 ?
H1BA C1B H1BC . . 109.5 ?
H1BB C1B H1BC . . 109.5 ?
N1B C2B C1B . . 113.35(13) ?
N1B C2B H2BA . . 108.9 ?
C1B C2B H2BA . . 108.9 ?
N1B C2B H2BB . . 108.9 ?
C1B C2B H2BB . . 108.9 ?
H2BA C2B H2BB . . 107.7 ?
O1B C3B N1B . . 121.64(13) ?
O1B C3B N2B . . 120.95(12) ?
N1B C3B N2B . . 117.40(12) ?
N2B C4B C5B . . 111.00(12) ?
N2B C4B H4BA . . 109.4 ?
C5B C4B H4BA . . 109.4 ?
N2B C4B H4BB . . 109.4 ?
C5B C4B H4BB . . 109.4 ?
H4BA C4B H4BB . . 108.0 ?
N3B C5B C4B . . 110.34(12) ?
N3B C5B H5BA . . 109.6 ?
C4B C5B H5BA . . 109.6 ?
N3B C5B H5BB . . 109.6 ?
C4B C5B H5BB . . 109.6 ?
H5BA C5B H5BB . . 108.1 ?
N3B C6B C7B . . 109.60(11) ?
N3B C6B H6BA . . 109.8 ?
C7B C6B H6BA . . 109.8 ?
N3B C6B H6BB . . 109.8 ?
C7B C6B H6BB . . 109.8 ?
H6BA C6B H6BB . . 108.2 ?
N2B C7B C6B . . 110.71(12) ?
N2B C7B H7BA . . 109.5 ?
C6B C7B H7BA . . 109.5 ?
N2B C7B H7BB . . 109.5 ?
C6B C7B H7BB . . 109.5 ?
H7BA C7B H7BB . . 108.1 ?
O2B C8B N3B . . 121.49(12) ?
O2B C8B C9B . . 116.42(12) ?
N3B C8B C9B . . 122.09(12) ?
N5B C9B C10B . . 111.27(11) ?
N5B C9B C8B . . 127.16(12) ?
C10B C9B C8B . . 121.49(12) ?
C11B C10B C9B . . 106.16(12) ?
C11B C10B H10B . . 126.9 ?
C9B C10B H10B . . 126.9 ?
C10B C11B N6B . . 105.56(11) ?
C10B C11B C12B . . 129.01(12) ?
N6B C11B C12B . . 125.42(12) ?
C13B C12B C17B . . 118.31(12) ?
C13B C12B C11B . . 118.60(12) ?
C17B C12B C11B . . 123.02(12) ?
C14B C13B C12B . . 121.29(13) ?
C14B C13B H13B . . 119.4 ?
C12B C13B H13B . . 119.4 ?
C13B C14B C15B . . 119.26(13) ?
C13B C14B H14B . . 120.4 ?
C15B C14B H14B . . 120.4 ?
C16B C15B C14B . . 120.90(13) ?
C16B C15B Cl1B . . 119.79(11) ?
C14B C15B Cl1B . . 119.30(11) ?
C15B C16B C17B . . 119.54(13) ?
C15B C16B H16B . . 120.2 ?
C17B C16B H16B . . 120.2 ?
C16B C17B C12B . . 120.70(13) ?
C16B C17B H17B . . 119.6 ?
C12B C17B H17B . . 119.6 ?
C23B C18B C19B . . 121.34(13) ?
C23B C18B N6B . . 119.42(12) ?
C19B C18B N6B . . 119.24(12) ?
C20B C19B C18B . . 119.52(13) ?
C20B C19B H19B . . 120.2 ?
C18B C19B H19B . . 120.2 ?
C21B C20B C19B . . 118.27(13) ?
C21B C20B H20B . . 120.9 ?
C19B C20B H20B . . 120.9 ?
F1B C21B C20B . . 117.97(13) ?
F1B C21B C22B . . 118.45(13) ?
C20B C21B C22B . . 123.57(13) ?
C21B C22B C23B . . 117.88(13) ?
C21B C22B H22B . . 121.1 ?
C23B C22B H22B . . 121.1 ?
C18B C23B C22B . . 119.40(13) ?
C18B C23B H23B . . 120.3 ?
C22B C23B H23B . . 120.3 ?

loop_
_geom_bond_atom_site_label_1
_geom_bond_atom_site_label_2
_geom_bond_site_symmetry_2
_geom_bond_distance
_geom_bond_publ_flag
Cl1A C15A . 1.7422(14) ?
F1A C21A . 1.3626(16) ?
O1A C3A . 1.2426(16) ?
O2A C8A . 1.2305(16) ?
N1A C3A . 1.3546(18) ?
N1A C2A . 1.4687(18) ?
N1A H1NA . 0.905(18) ?
N2A C3A . 1.3737(17) ?
N2A C7A . 1.4545(17) ?
N2A C4A . 1.4616(18) ?
N3A C8A . 1.3594(17) ?
N3A C6A . 1.4622(18) ?
N3A C5A . 1.4668(17) ?
N4A C9A . 1.3380(17) ?
N4A N5A . 1.3616(15) ?
N5A C11A . 1.3757(16) ?
N5A C18A . 1.4304(17) ?
C1A C2A . 1.510(2) ?
C1A H1AA . 0.9600 ?
C1A H1AB . 0.9600 ?
C1A H1AC . 0.9600 ?
C2A H2AA . 0.9700 ?
C2A H2AB . 0.9700 ?
C4A C5A . 1.517(2) ?
C4A H4AA . 0.9700 ?
C4A H4AB . 0.9700 ?
C5A H5AA . 0.9700 ?
C5A H5AB . 0.9700 ?
C6A C7A . 1.514(2) ?
C6A H6AA . 0.9700 ?
C6A H6AB . 0.9700 ?
C7A H7AA . 0.9700 ?
C7A H7AB . 0.9700 ?
C8A C9A . 1.4987(19) ?
C9A C10A . 1.4039(18) ?
C10A C11A . 1.3747(18) ?
C10A H10A . 0.9300 ?
C11A C12A . 1.4687(18) ?
C12A C17A . 1.3992(18) ?
C12A C13A . 1.4003(19) ?
C13A C14A . 1.3887(19) ?
C13A H13A . 0.9300 ?
C14A C15A . 1.379(2) ?
C14A H14A . 0.9300 ?
C15A C16A . 1.388(2) ?
C16A C17A . 1.3844(19) ?
C16A H16A . 0.9300 ?
C17A H17A . 0.9300 ?
C18A C19A . 1.387(2) ?
C18A C23A . 1.390(2) ?
C19A C20A . 1.384(2) ?
C19A H19A . 0.9300 ?
C20A C21A . 1.379(2) ?
C20A H20A . 0.9300 ?
C21A C22A . 1.375(2) ?
C22A C23A . 1.384(2) ?
C22A H22A . 0.9300 ?
C23A H23A . 0.9300 ?
Cl1B C15B . 1.7398(14) ?
F1B C21B . 1.3648(16) ?
O1B C3B . 1.2391(16) ?
O2B C8B . 1.2320(16) ?
N1B C3B . 1.3524(18) ?
N1B C2B . 1.4594(18) ?
N1B H1NB . 0.876(18) ?
N2B C3B . 1.3783(18) ?
N2B C4B . 1.4578(18) ?
N2B C7B . 1.4587(17) ?
N3B C8B . 1.3556(17) ?
N3B C6B . 1.4626(17) ?
N3B C5B . 1.4681(17) ?
N5B C9B . 1.3377(17) ?
N5B N6B . 1.3577(15) ?
N6B C11B . 1.3775(16) ?
N6B C18B . 1.4287(17) ?
C1B C2B . 1.516(2) ?
C1B H1BA . 0.9600 ?
C1B H1BB . 0.9600 ?
C1B H1BC . 0.9600 ?
C2B H2BA . 0.9700 ?
C2B H2BB . 0.9700 ?
C4B C5B . 1.513(2) ?
C4B H4BA . 0.9700 ?
C4B H4BB . 0.9700 ?
C5B H5BA . 0.9700 ?
C5B H5BB . 0.9700 ?
C6B C7B . 1.521(2) ?
C6B H6BA . 0.9700 ?
C6B H6BB . 0.9700 ?
C7B H7BA . 0.9700 ?
C7B H7BB . 0.9700 ?
C8B C9B . 1.4965(19) ?
C9B C10B . 1.4026(18) ?
C10B C11B . 1.3742(18) ?
C10B H10B . 0.9300 ?
C11B C12B . 1.4691(19) ?
C12B C13B . 1.3989(19) ?
C12B C17B . 1.4026(19) ?
C13B C14B . 1.3840(19) ?
C13B H13B . 0.9300 ?
C14B C15B . 1.389(2) ?
C14B H14B . 0.9300 ?
C15B C16B . 1.384(2) ?
C16B C17B . 1.3909(19) ?
C16B H16B . 0.9300 ?
C17B H17B . 0.9300 ?
C18B C23B . 1.3864(19) ?
C18B C19B . 1.3909(19) ?
C19B C20B . 1.3798(19) ?
C19B H19B . 0.9300 ?
C20B C21B . 1.377(2) ?
C20B H20B . 0.9300 ?
C21B C22B . 1.378(2) ?
C22B C23B . 1.392(2) ?
C22B H22B . 0.9300 ?
C23B H23B . 0.9300 ?

loop_
_geom_hbond_atom_site_label_D
_geom_hbond_atom_site_label_H
_geom_hbond_atom_site_label_A
_geom_hbond_site_symmetry_A
_geom_hbond_distance_DH
_geom_hbond_distance_HA
_geom_hbond_distance_DA
_geom_hbond_angle_DHA
_geom_hbond_publ_flag
N1B H1NB O1A 4_665 0.876(18) 2.060(19) 2.9284(16) 171.1(16) yes
N1A H1NA O1B 4_476 0.905(18) 2.096(18) 2.9667(16) 161.1(15) yes
C4A H4AA O1B 2_655 0.97 2.55 3.4393(19) 152 yes
C4A H4AB O1B 4_476 0.97 2.49 3.4466(17) 168 yes
C6A H6AA N4A . 0.97 2.18 2.9468(17) 135 yes
C13A H13A F1A 1_565 0.93 2.52 3.4330(16) 166 yes
C4B H4BA O1A 4_665 0.97 2.31 3.2757(17) 175 yes
C22A H22A O2A 1_545 0.93 2.41 3.3167(18) 164 yes
C22B H22B O2B 1_565 0.93 2.38 3.1927(18) 146 yes
C23A H23A O2B 2_655 0.93 2.47 3.2482(18) 141 yes
C6B H6BB N5B . 0.97 2.18 2.9505(17) 136 yes
C7B H7BA Cg1 3_665 0.97 2.59 3.5216(16) 162 yes
C2A H2AB Cg4 2_555 0.97 2.95 3.5831(15) 124 yes

loop_
_geom_torsion_atom_site_label_1
_geom_torsion_atom_site_label_2
_geom_torsion_atom_site_label_3
_geom_torsion_atom_site_label_4
_geom_torsion_site_symmetry_1
_geom_torsion_site_symmetry_2
_geom_torsion_site_symmetry_3
_geom_torsion_site_symmetry_4
_geom_torsion
_geom_torsion_publ_flag
C9A N4A N5A C11A . . . . -0.53(15) ?
C9A N4A N5A C18A . . . . -173.20(12) ?
C3A N1A C2A C1A . . . . 101.53(17) ?
C2A N1A C3A O1A . . . . 1.5(2) ?
C2A N1A C3A N2A . . . . 178.95(14) ?
C7A N2A C3A O1A . . . . -7.4(2) ?
C4A N2A C3A O1A . . . . -166.25(14) ?
C7A N2A C3A N1A . . . . 175.14(14) ?
C4A N2A C3A N1A . . . . 16.3(2) ?
C3A N2A C4A C5A . . . . -144.92(14) ?
C7A N2A C4A C5A . . . . 55.31(16) ?
C8A N3A C5A C4A . . . . -137.14(13) ?
C6A N3A C5A C4A . . . . 54.07(17) ?
N2A C4A C5A N3A . . . . -52.52(16) ?
C8A N3A C6A C7A . . . . 137.43(14) ?
C5A N3A C6A C7A . . . . -54.96(16) ?
C3A N2A C7A C6A . . . . 141.13(14) ?
C4A N2A C7A C6A . . . . -57.39(16) ?
N3A C6A C7A N2A . . . . 55.63(16) ?
C6A N3A C8A O2A . . . . 178.21(14) ?
C5A N3A C8A O2A . . . . 11.2(2) ?
C6A N3A C8A C9A . . . . 2.3(2) ?
C5A N3A C8A C9A . . . . -164.64(13) ?
N5A N4A C9A C10A . . . . -0.47(15) ?
N5A N4A C9A C8A . . . . 175.10(14) ?
O2A C8A C9A N4A . . . . 164.53(14) ?
N3A C8A C9A N4A . . . . -19.4(2) ?
O2A C8A C9A C10A . . . . -20.3(2) ?
N3A C8A C9A C10A . . . . 155.83(14) ?
N4A C9A C10A C11A . . . . 1.27(16) ?
C8A C9A C10A C11A . . . . -174.71(13) ?
C9A C10A C11A N5A . . . . -1.50(15) ?
C9A C10A C11A C12A . . . . 178.44(13) ?
N4A N5A C11A C10A . . . . 1.31(15) ?
C18A N5A C11A C10A . . . . 172.92(13) ?
N4A N5A C11A C12A . . . . -178.62(13) ?
C18A N5A C11A C12A . . . . -7.0(2) ?
C10A C11A C12A C17A . . . . 142.40(15) ?
N5A C11A C12A C17A . . . . -37.7(2) ?
C10A C11A C12A C13A . . . . -34.7(2) ?
N5A C11A C12A C13A . . . . 145.25(14) ?
C17A C12A C13A C14A . . . . -1.6(2) ?
C11A C12A C13A C14A . . . . 175.65(13) ?
C12A C13A C14A C15A . . . . 0.1(2) ?
C13A C14A C15A C16A . . . . 1.8(2) ?
C13A C14A C15A Cl1A . . . . -177.81(11) ?
C14A C15A C16A C17A . . . . -2.2(2) ?
Cl1A C15A C16A C17A . . . . 177.41(11) ?
C15A C16A C17A C12A . . . . 0.7(2) ?
C13A C12A C17A C16A . . . . 1.2(2) ?
C11A C12A C17A C16A . . . . -175.88(13) ?
N4A N5A C18A C19A . . . . 131.60(13) ?
C11A N5A C18A C19A . . . . -39.6(2) ?
N4A N5A C18A C23A . . . . -46.05(17) ?
C11A N5A C18A C23A . . . . 142.78(14) ?
C23A C18A C19A C20A . . . . -2.0(2) ?
N5A C18A C19A C20A . . . . -179.56(12) ?
C18A C19A C20A C21A . . . . 2.0(2) ?
C19A C20A C21A F1A . . . . 178.53(13) ?
C19A C20A C21A C22A . . . . -0.5(2) ?
F1A C21A C22A C23A . . . . 179.84(13) ?
C20A C21A C22A C23A . . . . -1.2(2) ?
C21A C22A C23A C18A . . . . 1.2(2) ?
C19A C18A C23A C22A . . . . 0.3(2) ?
N5A C18A C23A C22A . . . . 177.93(13) ?
C9B N5B N6B C11B . . . . -0.35(15) ?
C9B N5B N6B C18B . . . . -177.66(12) ?
C3B N1B C2B C1B . . . . -87.69(17) ?
C2B N1B C3B O1B . . . . -3.3(2) ?
C2B N1B C3B N2B . . . . 175.78(13) ?
C4B N2B C3B O1B . . . . -168.01(14) ?
C7B N2B C3B O1B . . . . -12.9(2) ?
C4B N2B C3B N1B . . . . 12.9(2) ?
C7B N2B C3B N1B . . . . 168.07(13) ?
C3B N2B C4B C5B . . . . 99.49(16) ?
C7B N2B C4B C5B . . . . -57.23(16) ?
C8B N3B C5B C4B . . . . 134.45(13) ?
C6B N3B C5B C4B . . . . -54.31(16) ?
N2B C4B C5B N3B . . . . 54.13(16) ?
C8B N3B C6B C7B . . . . -134.86(14) ?
C5B N3B C6B C7B . . . . 54.92(16) ?
C3B N2B C7B C6B . . . . -100.30(15) ?
C4B N2B C7B C6B . . . . 58.10(16) ?
N3B C6B C7B N2B . . . . -55.80(15) ?
C6B N3B C8B O2B . . . . -170.97(14) ?
C5B N3B C8B O2B . . . . -1.1(2) ?
C6B N3B C8B C9B . . . . 9.5(2) ?
C5B N3B C8B C9B . . . . 179.32(13) ?
N6B N5B C9B C10B . . . . 0.39(15) ?
N6B N5B C9B C8B . . . . 177.27(13) ?
O2B C8B C9B N5B . . . . -169.57(14) ?
N3B C8B C9B N5B . . . . 10.0(2) ?
O2B C8B C9B C10B . . . . 7.0(2) ?
N3B C8B C9B C10B . . . . -173.42(13) ?
N5B C9B C10B C11B . . . . -0.30(16) ?
C8B C9B C10B C11B . . . . -177.38(12) ?
C9B C10B C11B N6B . . . . 0.07(15) ?
C9B C10B C11B C12B . . . . -179.32(14) ?
N5B N6B C11B C10B . . . . 0.17(16) ?
C18B N6B C11B C10B . . . . 177.12(13) ?
N5B N6B C11B C12B . . . . 179.59(13) ?
C18B N6B C11B C12B . . . . -3.5(2) ?
C10B C11B C12B C13B . . . . -35.6(2) ?
N6B C11B C12B C13B . . . . 145.11(14) ?
C10B C11B C12B C17B . . . . 141.27(15) ?
N6B C11B C12B C17B . . . . -38.0(2) ?
C17B C12B C13B C14B . . . . 0.8(2) ?
C11B C12B C13B C14B . . . . 177.84(13) ?
C12B C13B C14B C15B . . . . -0.2(2) ?
C13B C14B C15B C16B . . . . -0.5(2) ?
C13B C14B C15B Cl1B . . . . 179.17(11) ?
C14B C15B C16B C17B . . . . 0.6(2) ?
Cl1B C15B C16B C17B . . . . -179.05(11) ?
C15B C16B C17B C12B . . . . 0.0(2) ?
C13B C12B C17B C16B . . . . -0.7(2) ?
C11B C12B C17B C16B . . . . -177.58(13) ?
N5B N6B C18B C23B . . . . -53.26(18) ?
C11B N6B C18B C23B . . . . 129.96(15) ?
N5B N6B C18B C19B . . . . 126.13(14) ?
C11B N6B C18B C19B . . . . -50.7(2) ?
C23B C18B C19B C20B . . . . -0.8(2) ?
N6B C18B C19B C20B . . . . 179.81(12) ?
C18B C19B C20B C21B . . . . -0.1(2) ?
C19B C20B C21B F1B . . . . -179.93(13) ?
C19B C20B C21B C22B . . . . 0.9(2) ?
F1B C21B C22B C23B . . . . -179.99(13) ?
C20B C21B C22B C23B . . . . -0.8(2) ?
C19B C18B C23B C22B . . . . 0.9(2) ?
N6B C18B C23B C22B . . . . -179.73(13) ?
C21B C22B C23B C18B . . . . -0.1(2) ?
